data_1576684
loop_
_publ_author_name
'Righetti, Gianluca'
'Koidan, Georgyi'
'Filimonchuk, Sergiy L.'
'Shishkina, Svitlana'
'Kostyuk, Aleksandr'
'Albrecht, Martin'

_publ_section_title
;
 Ligand flexibility as a concept to unlock catalytic activity: acyclic
 carbenes for base-free transfer ruthenium hydrogenation catalysis.
;
_journal_issue 8
_journal_name_full 'Chemical science'
_journal_page_first 4325
_journal_page_last 4331
_journal_paper_doi 10.1039/d5sc08206d
_journal_volume 17
_journal_year 2026
_chemical_formula_moiety 'C12 H17 Cl2 N Ru'
_chemical_formula_sum 'C12 H17 Cl2 N Ru'
_chemical_formula_weight 347.23
_space_group_IT_number 14
_space_group_name_Hall '-P 2ybc'
_space_group_name_H-M_alt 'P 1 21/c 1'
_symmetry_cell_setting monoclinic
_symmetry_Int_Tables_number 14
_symmetry_space_group_name_Hall '-P 2ybc'
_symmetry_space_group_name_H-M 'P 1 21/c 1'
_atom_sites_solution_hydrogens geom
_atom_sites_solution_primary dual
_audit_creation_date 2025-01-13T14:26:26-00:00
_audit_update_record
;
2025-09-11 deposited with the CCDC.	2025-12-29 downloaded from the CCDC.
;
_cell_angle_alpha 90
_cell_angle_beta 99.3053(4)
_cell_angle_gamma 90
_cell_formula_units_Z 8
_cell_length_a 19.55034(8)
_cell_length_b 11.01135(5)
_cell_length_c 12.79041(5)
_cell_measurement_reflns_used 48461
_cell_measurement_temperature 173.00(10)
_cell_measurement_theta_max 80.339
_cell_measurement_theta_min 3.534
_cell_volume 2717.23(2)
_computing_cell_refinement 'CrysAlisPro 1.171.43.95a (Rigaku OD, 2023)'
_computing_data_collection 'CrysAlisPro system (CCD 43.136a 64-bit (release 23-08-2024))'
_computing_data_reduction 'CrysAlisPro 1.171.43.95a (Rigaku OD, 2023)'
_computing_molecular_graphics 'Olex2 1.3 (Dolomanov et al., 2009)'
_computing_publication_material 'Olex2 1.3 (Dolomanov et al., 2009)'
_computing_structure_refinement 'SHELXL 2018/3 (Sheldrick, 2015)'
_computing_structure_solution 'SHELXT 2018/2 (Sheldrick, 2018)'
_diffrn_ambient_environment N~2~
_diffrn_ambient_temperature 173.00(10)
_diffrn_detector 'Hybrid Pixel Array Detector'
_diffrn_detector_area_resol_mean 10
_diffrn_detector_type HyPix
_diffrn_measured_fraction_theta_full 1
_diffrn_measured_fraction_theta_max 1
_diffrn_measurement_details
;
        List of Runs (angles in degrees, time in seconds):
  # Type    Start    End  Width  t~exp~   \w     \q     \k     \f   Frames
        --------------------------------------------------------------------------
  1  \w    -68.00  22.00   0.50    0.50    --  -49.99  74.00 126.00  180
  2  \w   -121.00 -32.00   0.50    0.50    --  -49.99 -74.00  -1.00  178
  3  \w    -21.00  68.00   0.50    0.50    --   49.99 -74.00  -1.00  178
  4  \w    -96.00 -18.00   0.50    0.80    --  -90.00  74.00 126.00  156
  5  \w   -161.00 -72.00   0.50    0.80    --  -90.00 -74.00  -1.00  178
  6  \w     93.00 177.00   0.50    0.80    --  111.50  74.00 126.00  168
  7  \w     41.00  96.00   0.50    0.80    --  111.50 -74.00  -1.00  110
  8  \w     93.00 177.00   0.50    0.80    --  111.50  74.00 126.00  168
  9  \w   -119.00 -73.00   0.50    0.50    --  -49.99-125.00 120.00   92
 10  \w   -119.00 -73.00   0.50    0.50    --  -49.99-125.00  60.00   92
 11  \w    -98.00 -43.00   0.50    0.50    --  -49.99   0.00   0.00  110
 12  \w    -22.00  26.00   0.50    0.50    --   49.99 -19.00   0.00   96
 13  \w    -21.00  43.00   0.50    0.50    --   49.99 -38.00 120.00  128
 14  \w     32.00 122.00   0.50    0.50    --   49.99  74.00 126.00  180
 15  \w   -161.00 -86.00   0.50    0.80    --  -90.00 -15.00-150.00  150
 16  \w    -51.00 -18.00   0.50    0.80    --  -90.00  45.00  60.00   66
 17  \w   -160.00 -82.00   0.50    0.80    --  -90.00 -45.00 -60.00  156
 18  \w    -71.00 -18.00   0.50    0.80    --  -90.00  61.00-120.00  106
 19  \w   -138.00 -83.00   0.50    0.80    --  -90.00   0.00-150.00  110
 20  \w    108.00 177.00   0.50    0.80    --  111.50  30.00 -90.00  138
 21  \w     92.00 162.00   0.50    0.80    --  111.50  77.00-180.00  140
 22  \w     99.00 173.00   0.50    0.80    --  111.50  61.00-150.00  148
 23  \w     45.00  70.00   0.50    0.80    --  111.50 -61.00-120.00   50
 24  \w     50.00 101.00   0.50    0.80    --  111.50-125.00 150.00  102
 25  \w     43.00  68.00   0.50    0.80    --  111.50 -61.00 -60.00   50
 26  \w     41.00  67.00   0.50    0.80    --  111.50 -61.00-180.00   52
 27  \w    104.00 141.00   0.50    0.80    --  111.50  45.00  60.00   74
 28  \w     43.00  89.00   0.50    0.80    --  111.50-125.00  30.00   92
 29  \w     47.00 107.00   0.50    0.80    --  111.50-125.00 120.00  120
 30  \w     50.00 104.00   0.50    0.80    --  111.50 -77.00 -60.00  108
 31  \w     46.00  74.00   0.50    0.80    --  111.50-125.00-150.00   56
 32  \w     44.00  76.00   0.50    0.80    --  111.50-125.00  90.00   64
 33  \w     79.00 108.00   0.50    0.80    --  111.50-125.00  90.00   58
 34  \w     43.00  81.00   0.50    0.80    --  111.50-125.00   0.00   76
 35  \w    106.00 132.00   0.50    0.80    --  111.50  77.00-120.00   52
 36  \w    132.00 176.00   0.50    0.80    --  111.50  45.00-180.00   88
 37  \w     98.00 131.00   0.50    0.80    --  111.50  61.00  30.00   66
 38  \w    137.00 176.00   0.50    0.80    --  111.50  61.00  30.00   78
 39  \w     62.00 104.00   0.50    0.80    --  111.50 -77.00-120.00   84
 40  \w    106.00 159.00   0.50    0.80    --  111.50  45.00-120.00  106
 41  \w    138.00 163.00   0.50    0.80    --  111.50  77.00 150.00   50
 42  \w    111.00 176.00   0.50    0.80    --  111.50  45.00 120.00  130
 43  \w     93.00 136.00   0.50    0.80    --  111.50  77.00 150.00   86
 44  \w     41.00  70.00   0.50    0.80    --  111.50 -61.00 -90.00   58
 45  \w     45.00  96.00   0.50    0.80    --  111.50 -77.00-150.00  102
 46  \w     70.00  96.00   0.50    0.80    --  111.50 -77.00  60.00   52
 47  \w     44.00  70.00   0.50    0.80    --  111.50 -61.00  30.00   52
 48  \w    142.00 176.00   0.50    0.80    --  111.50  77.00-120.00   68
 49  \w    111.00 136.00   0.50    0.80    --  111.50  45.00 -60.00   50
 50  \w    139.00 176.00   0.50    0.80    --  111.50  45.00 -60.00   74
 51  \w     42.00  68.00   0.50    0.80    --  111.50 -61.00   0.00   52
 52  \w     98.00 161.00   0.50    0.80    --  111.50  61.00  60.00  126
 53  \w     49.00 106.00   0.50    0.80    --  111.50 -94.00   0.00  114
 54  \w     44.00  70.00   0.50    0.80    --  111.50 -61.00 150.00   52
 55  \w    109.00 147.00   0.50    0.80    --  111.50  30.00 120.00   76
 56  \w    100.00 127.00   0.50    0.80    --  111.50  61.00-120.00   54
 57  \w    132.00 163.00   0.50    0.80    --  111.50  61.00-120.00   62
 58  \w     41.00  67.00   0.50    0.80    --  111.50 -61.00  60.00   52
 59  \w     41.00  67.00   0.50    0.80    --  111.50 -77.00 120.00   52
 60  \w     42.00  68.00   0.50    0.80    --  111.50 -94.00  60.00   52
 61  \w    126.00 154.00   0.50    0.80    --  111.50 125.00-180.00   56
 62  \w     98.00 151.00   0.50    0.80    --  111.50  77.00  60.00  106
 63  \w     65.00 100.00   0.50    0.80    --  111.50   0.00 120.00   70
;
_diffrn_measurement_device 'four-circle diffractometer'
_diffrn_measurement_device_type 'XtaLAB Synergy, Dualflex, HyPix'
_diffrn_measurement_method '\w scans'
_diffrn_orient_matrix_type 'CrysAlisPro convention (1999,Acta A55,543-557)'
_diffrn_orient_matrix_UB_11 -0.0605674
_diffrn_orient_matrix_UB_12 -0.0532079
_diffrn_orient_matrix_UB_13 -0.0787524
_diffrn_orient_matrix_UB_21 -0.0085961
_diffrn_orient_matrix_UB_22 -0.1018902
_diffrn_orient_matrix_UB_23 0.0793967
_diffrn_orient_matrix_UB_31 -0.0513516
_diffrn_orient_matrix_UB_32 0.0797714
_diffrn_orient_matrix_UB_33 0.0488264
_diffrn_radiation_monochromator mirror
_diffrn_radiation_probe x-ray
_diffrn_radiation_type 'Cu K\a'
_diffrn_radiation_wavelength 1.54184
_diffrn_reflns_av_R_equivalents 0.0267
_diffrn_reflns_av_unetI/netI 0.0211
_diffrn_reflns_Laue_measured_fraction_full 1
_diffrn_reflns_Laue_measured_fraction_max 1
_diffrn_reflns_limit_h_max 24
_diffrn_reflns_limit_h_min -24
_diffrn_reflns_limit_k_max 13
_diffrn_reflns_limit_k_min -13
_diffrn_reflns_limit_l_max 15
_diffrn_reflns_limit_l_min -15
_diffrn_reflns_number 56430
_diffrn_reflns_point_group_measured_fraction_full 1
_diffrn_reflns_point_group_measured_fraction_max 1
_diffrn_reflns_theta_full 67.684
_diffrn_reflns_theta_max 74.487
_diffrn_reflns_theta_min 2.29
_diffrn_source 'micro-focus sealed X-ray tube'
_diffrn_source_type 'PhotonJet (Cu) X-ray Source'
_exptl_absorpt_coefficient_mu 12.731
_exptl_absorpt_correction_T_max 0.683
_exptl_absorpt_correction_T_min 0.113
_exptl_absorpt_correction_type gaussian
_exptl_absorpt_process_details
;
        CrysAlisPro 1.171.43.95a (Rigaku Oxford Diffraction, 2023)
        Numerical absorption correction based on gaussian integration over
        a multifaceted crystal model
        Empirical absorption correction using spherical harmonics,
        implemented in SCALE3 ABSPACK scaling algorithm.
;
_exptl_crystal_colour red
_exptl_crystal_density_diffrn 1.698
_exptl_crystal_description block
_exptl_crystal_F_000 1392
_exptl_crystal_size_max 0.249
_exptl_crystal_size_mid 0.164
_exptl_crystal_size_min 0.064
_refine_diff_density_max 0.782
_refine_diff_density_min -0.414
_refine_diff_density_rms 0.069
_refine_ls_extinction_coef 0.000426(19)
_refine_ls_extinction_expression Fc^*^=kFc[1+0.001xFc^2^\l^3^/sin(2\q)]^-1/4^
_refine_ls_extinction_method 'SHELXL-2018/3 (Sheldrick 2018)'
_refine_ls_goodness_of_fit_ref 1.186
_refine_ls_hydrogen_treatment constr
_refine_ls_matrix_type full
_refine_ls_number_parameters 298
_refine_ls_number_reflns 5543
_refine_ls_number_restraints 0
_refine_ls_restrained_S_all 1.186
_refine_ls_R_factor_all 0.0209
_refine_ls_R_factor_gt 0.0208
_refine_ls_shift/su_max 0.004
_refine_ls_shift/su_mean 0
_refine_ls_structure_factor_coef Fsqd
_refine_ls_weighting_details 'w=1/[\s^2^(Fo^2^)+(0.0252P)^2^+2.1381P] where P=(Fo^2^+2Fc^2^)/3'
_refine_ls_weighting_scheme calc
_refine_ls_wR_factor_gt 0.0565
_refine_ls_wR_factor_ref 0.0566
_reflns_Friedel_coverage 0
_reflns_number_gt 5512
_reflns_number_total 5543
_reflns_threshold_expression 'I > 2\s(I)'
_cod_data_source_file d5sc08206d2.cif
_cod_data_source_block Ru-1
_cod_depositor_comments 'Adding full bibliography for 1576683--1576688.cif.'
_cod_database_code 1576684
_shelx_estimated_absorpt_t_min 0.143
_shelx_estimated_absorpt_t_max 0.515
_oxdiff_exptl_absorpt_empirical_details
;
        Empirical correction (ABSPACK) includes:
        - Absorption correction using spherical harmonics
        - Frame scaling
        - Detector area scaling
;
_oxdiff_exptl_absorpt_empirical_full_max 1.405
_oxdiff_exptl_absorpt_empirical_full_min 0.799
_shelx_shelxl_version_number 2018/3
_olex2_refinement_description
;
        1. Fixed Uiso
 At 1.2 times of:
  All C(H) groups
 At 1.5 times of:
  All C(H,H,H) groups
        2.a Ternary CH refined with riding coordinates:
 C22(H22), C10(H10)
        2.b Aromatic/amide H refined with riding coordinates:
 C17(H17), C7(H7), C20(H20), C19(H19), C8(H8), C5(H5), C16(H16), C4(H4)
        2.c Idealised Me refined as rotating group:
 C14(H14A,H14B,H14C), C23(H23A,H23B,H23C), C2(H2A,H2B,H2C), C24(H24A,H24B,
 H24C), C21(H21A,H21B,H21C), C9(H9A,H9B,H9C), C12(H12A,H12B,H12C), C11(H11A,
 H11B,H11C)
;

loop_
_symmetry_equiv_pos_as_xyz
'x, y, z'
'-x, y+1/2, -z+1/2'
'-x, -y, -z'
'x, -y-1/2, z-1/2'

loop_
_atom_site_label
_atom_site_type_symbol
_atom_site_fract_x
_atom_site_fract_y
_atom_site_fract_z
_atom_site_U_iso_or_equiv
_atom_site_adp_type
_atom_site_occupancy
_atom_site_site_symmetry_order
_atom_site_calc_flag
_atom_site_refinement_flags_posn
_atom_site_refinement_flags_adp
_atom_site_refinement_flags_occupancy
_atom_site_disorder_assembly
_atom_site_disorder_group
Ru2 Ru 0.91694(2) 0.27233(2) 0.56915(2) 0.01682(6) Uani 1 1 d . . . . .
Ru1 Ru 0.59138(2) 0.72401(2) 0.44210(2) 0.01774(6) Uani 1 1 d . . . . .
Cl1 Cl 0.57328(2) 0.53654(4) 0.34410(4) 0.02644(10) Uani 1 1 d . . . . .
Cl4 Cl 0.94606(2) 0.45607(4) 0.66980(4) 0.02795(11) Uani 1 1 d . . . . .
Cl2 Cl 0.67415(3) 0.78325(4) 0.32943(4) 0.02712(11) Uani 1 1 d . . . . .
Cl3 Cl 0.83129(3) 0.23525(4) 0.68100(4) 0.02682(11) Uani 1 1 d . . . . .
N2 N 0.80188(8) 0.41599(16) 0.42098(13) 0.0251(3) Uani 1 1 d . . . . .
N1 N 0.72230(9) 0.61784(17) 0.58585(13) 0.0283(4) Uani 1 1 d . . . . .
C13 C 0.84388(10) 0.36605(18) 0.47800(15) 0.0216(4) Uani 1 1 d . . . . .
C17 C 0.93279(10) 0.17340(18) 0.42775(15) 0.0236(4) Uani 1 1 d . . . . .
H17 H 0.906596 0.176482 0.358437 0.028 Uiso 1 1 calc R U . . .
C1 C 0.67379(10) 0.65145(18) 0.53099(15) 0.0240(4) Uani 1 1 d . . . . .
C18 C 0.91441(10) 0.08723(17) 0.50140(15) 0.0223(4) Uani 1 1 d . . . . .
C7 C 0.50135(10) 0.84332(19) 0.37846(17) 0.0271(4) Uani 1 1 d . . . . .
H7 H 0.48215 0.865768 0.308105 0.032 Uiso 1 1 calc R U . . .
C20 C 1.01213(10) 0.16571(19) 0.63169(16) 0.0245(4) Uani 1 1 d . . . . .
H20 H 1.039175 0.16143 0.700332 0.029 Uiso 1 1 calc R U . . .
C6 C 0.47468(10) 0.7430(2) 0.42610(18) 0.0267(4) Uani 1 1 d . . . . .
C19 C 0.95620(10) 0.08552(18) 0.60387(16) 0.0238(4) Uani 1 1 d . . . . .
H19 H 0.945886 0.028449 0.654804 0.029 Uiso 1 1 calc R U . . .
C3 C 0.58578(10) 0.88560(19) 0.54198(16) 0.0259(4) Uani 1 1 d . . . . .
C15 C 1.02855(10) 0.2534(2) 0.55759(17) 0.0249(4) Uani 1 1 d . . . . .
C14 C 0.75121(11) 0.4715(2) 0.34203(17) 0.0354(5) Uani 1 1 d . . . . .
H14A H 0.755875 0.439335 0.272097 0.053 Uiso 1 1 calc R U . . .
H14B H 0.758391 0.559607 0.342857 0.053 Uiso 1 1 calc R U . . .
H14C H 0.704682 0.453573 0.357127 0.053 Uiso 1 1 calc R U . . .
C8 C 0.55739(11) 0.91194(18) 0.43554(17) 0.0273(4) Uani 1 1 d . . . . .
H8 H 0.576145 0.977341 0.400855 0.033 Uiso 1 1 calc R U . . .
C22 C 0.85314(11) 0.00260(19) 0.46891(17) 0.0282(4) Uani 1 1 d . . . . .
H22 H 0.865208 -0.050314 0.411009 0.034 Uiso 1 1 calc R U . . .
C5 C 0.50513(10) 0.71165(18) 0.53199(17) 0.0251(4) Uani 1 1 d . . . . .
H5 H 0.488985 0.642147 0.564654 0.03 Uiso 1 1 calc R U . . .
C23 C 0.78691(11) 0.0714(2) 0.42295(18) 0.0321(5) Uani 1 1 d . . . . .
H23A H 0.773145 0.124373 0.477489 0.048 Uiso 1 1 calc R U . . .
H23B H 0.749711 0.013103 0.399385 0.048 Uiso 1 1 calc R U . . .
H23C H 0.795517 0.1206 0.362579 0.048 Uiso 1 1 calc R U . . .
C16 C 0.98930(11) 0.2551(2) 0.45496(17) 0.0254(4) Uani 1 1 d . . . . .
H16 H 1.000595 0.310941 0.403773 0.03 Uiso 1 1 calc R U . . .
C4 C 0.55874(11) 0.78255(19) 0.58847(16) 0.0252(4) Uani 1 1 d . . . . .
H4 H 0.577281 0.760993 0.659309 0.03 Uiso 1 1 calc R U . . .
C2 C 0.78282(12) 0.5823(2) 0.65861(18) 0.0369(5) Uani 1 1 d . . . . .
H2A H 0.824321 0.613863 0.634048 0.055 Uiso 1 1 calc R U . . .
H2B H 0.785309 0.493443 0.662415 0.055 Uiso 1 1 calc R U . . .
H2C H 0.780134 0.615197 0.72901 0.055 Uiso 1 1 calc R U . . .
C24 C 0.83915(12) -0.0819(2) 0.5580(2) 0.0383(5) Uani 1 1 d . . . . .
H24A H 0.880797 -0.129777 0.583243 0.057 Uiso 1 1 calc R U . . .
H24B H 0.800717 -0.136526 0.531348 0.057 Uiso 1 1 calc R U . . .
H24C H 0.826969 -0.033391 0.616598 0.057 Uiso 1 1 calc R U . . .
C10 C 0.41666(11) 0.6641(2) 0.3710(2) 0.0373(5) Uani 1 1 d . . . . .
H10 H 0.430491 0.57734 0.38457 0.045 Uiso 1 1 calc R U . . .
C21 C 1.08669(11) 0.3421(2) 0.5883(2) 0.0360(5) Uani 1 1 d . . . . .
H21A H 1.079196 0.413731 0.542495 0.054 Uiso 1 1 calc R U . . .
H21B H 1.130765 0.303678 0.580286 0.054 Uiso 1 1 calc R U . . .
H21C H 1.088044 0.366607 0.662287 0.054 Uiso 1 1 calc R U . . .
C9 C 0.64559(11) 0.9559(2) 0.60104(19) 0.0347(5) Uani 1 1 d . . . . .
H9A H 0.676243 0.900711 0.647013 0.052 Uiso 1 1 calc R U . . .
H9B H 0.628118 1.018604 0.644282 0.052 Uiso 1 1 calc R U . . .
H9C H 0.67146 0.994308 0.550384 0.052 Uiso 1 1 calc R U . . .
C12 C 0.35196(12) 0.6881(2) 0.4227(2) 0.0461(6) Uani 1 1 d . . . . .
H12A H 0.362571 0.669991 0.498594 0.069 Uiso 1 1 calc R U . . .
H12B H 0.313868 0.635979 0.389599 0.069 Uiso 1 1 calc R U . . .
H12C H 0.338317 0.773438 0.412692 0.069 Uiso 1 1 calc R U . . .
C11 C 0.40134(14) 0.6826(3) 0.2512(2) 0.0558(7) Uani 1 1 d . . . . .
H11A H 0.384723 0.765688 0.235702 0.084 Uiso 1 1 calc R U . . .
H11B H 0.365711 0.624802 0.219985 0.084 Uiso 1 1 calc R U . . .
H11C H 0.443742 0.669355 0.221104 0.084 Uiso 1 1 calc R U . . .

loop_
_atom_site_aniso_label
_atom_site_aniso_U_11
_atom_site_aniso_U_22
_atom_site_aniso_U_33
_atom_site_aniso_U_23
_atom_site_aniso_U_13
_atom_site_aniso_U_12
Ru2 0.01684(8) 0.01807(9) 0.01468(8) 0.00050(5) -0.00004(5) 0.00083(5)
Ru1 0.01817(8) 0.01696(9) 0.01761(9) 0.00168(5) 0.00152(5) 0.00024(5)
Cl1 0.0267(2) 0.0207(2) 0.0323(2) -0.00473(18) 0.00608(18) -0.00368(17)
Cl4 0.0286(2) 0.0243(2) 0.0288(2) -0.00753(18) -0.00183(18) -0.00154(18)
Cl2 0.0277(2) 0.0284(2) 0.0267(2) -0.00025(18) 0.00852(18) -0.00653(18)
Cl3 0.0255(2) 0.0330(3) 0.0233(2) -0.00139(19) 0.00803(18) -0.00117(19)
N2 0.0236(8) 0.0275(9) 0.0225(8) -0.0001(7) -0.0015(7) 0.0050(7)
N1 0.0271(9) 0.0336(9) 0.0231(8) 0.0015(7) 0.0009(7) 0.0085(7)
C13 0.0236(9) 0.0208(9) 0.0205(9) -0.0029(7) 0.0036(7) -0.0011(7)
C17 0.0247(9) 0.0283(10) 0.0182(9) -0.0047(8) 0.0049(7) 0.0041(8)
C1 0.0273(10) 0.0244(10) 0.0207(9) -0.0013(8) 0.0049(8) 0.0031(8)
C18 0.0220(9) 0.0194(9) 0.0257(9) -0.0036(7) 0.0044(7) 0.0027(7)
C7 0.0257(10) 0.0260(10) 0.0280(10) 0.0048(8) -0.0003(8) 0.0083(8)
C20 0.0203(9) 0.0259(10) 0.0255(10) 0.0026(8) -0.0020(7) 0.0055(7)
C6 0.0189(9) 0.0262(10) 0.0346(11) -0.0012(9) 0.0032(8) 0.0036(8)
C19 0.0260(9) 0.0191(9) 0.0264(10) 0.0041(8) 0.0043(8) 0.0041(7)
C3 0.0258(9) 0.0236(10) 0.0295(10) -0.0059(8) 0.0082(8) 0.0017(8)
C15 0.0183(9) 0.0263(9) 0.0300(11) 0.0001(8) 0.0037(8) 0.0015(8)
C14 0.0309(11) 0.0447(13) 0.0274(11) 0.0032(9) -0.0052(9) 0.0157(10)
C8 0.0291(10) 0.0178(9) 0.0358(11) 0.0040(8) 0.0079(8) 0.0035(8)
C22 0.0279(10) 0.0239(10) 0.0329(11) -0.0076(9) 0.0054(8) -0.0028(8)
C5 0.0216(9) 0.0242(10) 0.0312(11) 0.0044(8) 0.0089(8) 0.0019(7)
C23 0.0252(10) 0.0338(11) 0.0357(11) -0.0073(9) -0.0002(8) -0.0047(9)
C16 0.0241(10) 0.0278(10) 0.0257(10) 0.0020(8) 0.0081(8) 0.0009(8)
C4 0.0243(10) 0.0310(11) 0.0214(10) -0.0010(8) 0.0068(8) 0.0040(8)
C2 0.0307(11) 0.0465(14) 0.0296(11) 0.0006(10) -0.0066(9) 0.0134(10)
C24 0.0348(12) 0.0281(11) 0.0527(14) 0.0014(10) 0.0089(10) -0.0053(9)
C10 0.0226(10) 0.0311(11) 0.0545(15) -0.0052(10) -0.0046(9) -0.0003(9)
C21 0.0227(10) 0.0376(12) 0.0466(13) -0.0018(10) 0.0018(9) -0.0067(9)
C9 0.0314(11) 0.0338(11) 0.0390(12) -0.0127(10) 0.0058(9) -0.0044(9)
C12 0.0227(10) 0.0416(14) 0.0729(18) 0.0051(13) 0.0044(11) -0.0036(10)
C11 0.0396(14) 0.070(2) 0.0521(16) -0.0181(15) -0.0112(12) -0.0064(14)

loop_
_atom_type_symbol
_atom_type_description
_atom_type_scat_dispersion_real
_atom_type_scat_dispersion_imag
_atom_type_scat_source
C C 0.0181 0.0091 'International Tables Vol C Tables 4.2.6.8 and 6.1.1.4'
H H 0 0 'International Tables Vol C Tables 4.2.6.8 and 6.1.1.4'
Cl Cl 0.3639 0.7018 'International Tables Vol C Tables 4.2.6.8 and 6.1.1.4'
N N 0.0311 0.018 'International Tables Vol C Tables 4.2.6.8 and 6.1.1.4'
Ru Ru 0.0552 3.296 'International Tables Vol C Tables 4.2.6.8 and 6.1.1.4'

loop_
_exptl_crystal_face_index_h
_exptl_crystal_face_index_k
_exptl_crystal_face_index_l
_exptl_crystal_face_perp_dist
-1 -1 1 0.093
1 1 -1 0.1246
-1 1 0 0.0779
1 -1 0 0.0727
0 -1 1 0.0953
-1 0 1 0.1177
1 0 -1 0.1099
-1 1 -1 0.1125
1 -1 1 0.0885
0 0 1 0.1372
0 0 -1 0.1067
-1 0 -1 0.096
-1 1 1 0.0953
1 -1 -1 0.1245
1 0 0 0.0314
-1 0 0 0.0329
0 1 1 0.0901
-1 -1 -1 0.1011
1 1 1 0.0836
1 1 0 0.0829
-1 -1 0 0.0619
0 -1 0 0.0743
0 1 0 0.0901

loop_
_geom_angle_atom_site_label_1
_geom_angle_atom_site_label_2
_geom_angle_atom_site_label_3
_geom_angle
_geom_angle_site_symmetry_1
_geom_angle_site_symmetry_3
_geom_angle_publ_flag
Cl3 Ru2 Cl4 87.251(17) . . ?
C13 Ru2 Cl4 87.87(6) . . ?
C13 Ru2 Cl3 86.19(6) . . ?
C13 Ru2 C17 87.58(7) . . ?
C13 Ru2 C18 106.32(7) . . ?
C13 Ru2 C20 164.37(8) . . ?
C13 Ru2 C19 142.66(8) . . ?
C13 Ru2 C15 129.22(8) . . ?
C13 Ru2 C16 97.71(8) . . ?
C17 Ru2 Cl4 144.00(6) . . ?
C17 Ru2 Cl3 127.98(5) . . ?
C17 Ru2 C18 37.85(7) . . ?
C17 Ru2 C20 79.18(7) . . ?
C17 Ru2 C19 67.07(7) . . ?
C17 Ru2 C15 67.92(8) . . ?
C17 Ru2 C16 37.96(8) . . ?
C18 Ru2 Cl4 165.61(5) . . ?
C18 Ru2 Cl3 95.91(5) . . ?
C18 Ru2 C20 67.73(7) . . ?
C18 Ru2 C19 37.63(7) . . ?
C18 Ru2 C15 81.22(7) . . ?
C20 Ru2 Cl4 97.95(5) . . ?
C20 Ru2 Cl3 108.49(5) . . ?
C19 Ru2 Cl4 128.79(5) . . ?
C19 Ru2 Cl3 88.58(5) . . ?
C19 Ru2 C20 36.81(7) . . ?
C19 Ru2 C15 67.28(8) . . ?
C15 Ru2 Cl4 87.97(6) . . ?
C15 Ru2 Cl3 144.03(6) . . ?
C15 Ru2 C20 37.30(8) . . ?
C16 Ru2 Cl4 107.73(6) . . ?
C16 Ru2 Cl3 164.58(6) . . ?
C16 Ru2 C18 68.68(8) . . ?
C16 Ru2 C20 66.72(8) . . ?
C16 Ru2 C19 79.26(8) . . ?
C16 Ru2 C15 37.18(8) . . ?
Cl1 Ru1 Cl2 88.701(17) . . ?
C1 Ru1 Cl1 89.45(6) . . ?
C1 Ru1 Cl2 83.73(6) . . ?
C1 Ru1 C7 164.09(8) . . ?
C1 Ru1 C6 143.23(8) . . ?
C1 Ru1 C3 96.02(8) . . ?
C1 Ru1 C8 128.42(8) . . ?
C1 Ru1 C5 107.26(8) . . ?
C1 Ru1 C4 87.14(8) . . ?
C7 Ru1 Cl1 105.81(6) . . ?
C7 Ru1 Cl2 100.77(6) . . ?
C7 Ru1 C6 36.25(8) . . ?
C6 Ru1 Cl1 88.33(6) . . ?
C6 Ru1 Cl2 132.88(6) . . ?
C3 Ru1 Cl1 167.37(5) . . ?
C3 Ru1 Cl2 103.18(5) . . ?
C3 Ru1 C7 68.13(8) . . ?
C3 Ru1 C6 80.47(8) . . ?
C8 Ru1 Cl1 141.05(6) . . ?
C8 Ru1 Cl2 87.14(6) . . ?
C8 Ru1 C7 37.78(8) . . ?
C8 Ru1 C6 67.14(8) . . ?
C8 Ru1 C3 37.73(8) . . ?
C8 Ru1 C5 79.80(8) . . ?
C8 Ru1 C4 67.63(8) . . ?
C5 Ru1 Cl1 99.13(6) . . ?
C5 Ru1 Cl2 166.43(5) . . ?
C5 Ru1 C7 66.52(8) . . ?
C5 Ru1 C6 37.37(8) . . ?
C5 Ru1 C3 68.39(8) . . ?
C4 Ru1 Cl1 131.57(6) . . ?
C4 Ru1 Cl2 138.62(6) . . ?
C4 Ru1 C7 79.40(8) . . ?
C4 Ru1 C6 67.59(8) . . ?
C4 Ru1 C3 37.93(7) . . ?
C4 Ru1 C5 37.66(8) . . ?
C13 N2 C14 174.7(2) . . ?
C1 N1 C2 176.4(2) . . ?
N2 C13 Ru2 176.35(17) . . ?
Ru2 C17 H17 129 . . ?
C18 C17 Ru2 72.45(11) . . ?
C18 C17 H17 119.1 . . ?
C18 C17 C16 121.89(18) . . ?
C16 C17 Ru2 71.92(11) . . ?
C16 C17 H17 119.1 . . ?
N1 C1 Ru1 174.89(19) . . ?
C17 C18 Ru2 69.70(11) . . ?
C17 C18 C19 116.61(17) . . ?
C17 C18 C22 119.96(18) . . ?
C19 C18 Ru2 71.30(11) . . ?
C19 C18 C22 123.43(18) . . ?
C22 C18 Ru2 129.65(13) . . ?
Ru1 C7 H7 131.6 . . ?
C6 C7 Ru1 72.88(12) . . ?
C6 C7 H7 119.9 . . ?
C6 C7 C8 120.16(19) . . ?
C8 C7 Ru1 68.44(11) . . ?
C8 C7 H7 119.9 . . ?
Ru2 C20 H20 131.5 . . ?
C19 C20 Ru2 70.78(11) . . ?
C19 C20 H20 119.8 . . ?
C19 C20 C15 120.45(18) . . ?
C15 C20 Ru2 70.76(11) . . ?
C15 C20 H20 119.8 . . ?
C7 C6 Ru1 70.87(11) . . ?
C7 C6 C5 118.30(19) . . ?
C7 C6 C10 123.7(2) . . ?
C5 C6 Ru1 68.52(11) . . ?
C5 C6 C10 118.0(2) . . ?
C10 C6 Ru1 131.17(15) . . ?
Ru2 C19 H19 130.3 . . ?
C18 C19 Ru2 71.07(11) . . ?
C18 C19 H19 119 . . ?
C20 C19 Ru2 72.40(11) . . ?
C20 C19 C18 122.02(18) . . ?
C20 C19 H19 119 . . ?
C8 C3 Ru1 69.90(11) . . ?
C8 C3 C4 116.84(19) . . ?
C8 C3 C9 122.09(19) . . ?
C4 C3 Ru1 69.80(11) . . ?
C4 C3 C9 120.88(19) . . ?
C9 C3 Ru1 126.92(14) . . ?
C20 C15 Ru2 71.94(11) . . ?
C20 C15 C21 120.56(19) . . ?
C16 C15 Ru2 70.60(11) . . ?
C16 C15 C20 118.75(19) . . ?
C16 C15 C21 120.7(2) . . ?
C21 C15 Ru2 129.18(15) . . ?
N2 C14 H14A 109.5 . . ?
N2 C14 H14B 109.5 . . ?
N2 C14 H14C 109.5 . . ?
H14A C14 H14B 109.5 . . ?
H14A C14 H14C 109.5 . . ?
H14B C14 H14C 109.5 . . ?
Ru1 C8 H8 127 . . ?
C7 C8 Ru1 73.77(11) . . ?
C7 C8 H8 118.9 . . ?
C3 C8 Ru1 72.38(11) . . ?
C3 C8 C7 122.13(19) . . ?
C3 C8 H8 118.9 . . ?
C18 C22 H22 106.8 . . ?
C18 C22 C23 112.40(17) . . ?
C18 C22 C24 113.36(18) . . ?
C23 C22 H22 106.8 . . ?
C24 C22 H22 106.8 . . ?
C24 C22 C23 110.14(18) . . ?
Ru1 C5 H5 128.2 . . ?
C6 C5 Ru1 74.12(12) . . ?
C6 C5 H5 119.6 . . ?
C4 C5 Ru1 70.31(11) . . ?
C4 C5 C6 120.87(19) . . ?
C4 C5 H5 119.6 . . ?
C22 C23 H23A 109.5 . . ?
C22 C23 H23B 109.5 . . ?
C22 C23 H23C 109.5 . . ?
H23A C23 H23B 109.5 . . ?
H23A C23 H23C 109.5 . . ?
H23B C23 H23C 109.5 . . ?
Ru2 C16 H16 130.4 . . ?
C17 C16 Ru2 70.12(11) . . ?
C17 C16 H16 119.9 . . ?
C15 C16 Ru2 72.22(12) . . ?
C15 C16 C17 120.23(19) . . ?
C15 C16 H16 119.9 . . ?
Ru1 C4 H4 128.9 . . ?
C3 C4 Ru1 72.27(11) . . ?
C3 C4 H4 119.2 . . ?
C5 C4 Ru1 72.03(12) . . ?
C5 C4 C3 121.59(19) . . ?
C5 C4 H4 119.2 . . ?
N1 C2 H2A 109.5 . . ?
N1 C2 H2B 109.5 . . ?
N1 C2 H2C 109.5 . . ?
H2A C2 H2B 109.5 . . ?
H2A C2 H2C 109.5 . . ?
H2B C2 H2C 109.5 . . ?
C22 C24 H24A 109.5 . . ?
C22 C24 H24B 109.5 . . ?
C22 C24 H24C 109.5 . . ?
H24A C24 H24B 109.5 . . ?
H24A C24 H24C 109.5 . . ?
H24B C24 H24C 109.5 . . ?
C6 C10 H10 107.8 . . ?
C6 C10 C12 107.9(2) . . ?
C6 C10 C11 113.7(2) . . ?
C12 C10 H10 107.8 . . ?
C11 C10 H10 107.8 . . ?
C11 C10 C12 111.5(2) . . ?
C15 C21 H21A 109.5 . . ?
C15 C21 H21B 109.5 . . ?
C15 C21 H21C 109.5 . . ?
H21A C21 H21B 109.5 . . ?
H21A C21 H21C 109.5 . . ?
H21B C21 H21C 109.5 . . ?
C3 C9 H9A 109.5 . . ?
C3 C9 H9B 109.5 . . ?
C3 C9 H9C 109.5 . . ?
H9A C9 H9B 109.5 . . ?
H9A C9 H9C 109.5 . . ?
H9B C9 H9C 109.5 . . ?
C10 C12 H12A 109.5 . . ?
C10 C12 H12B 109.5 . . ?
C10 C12 H12C 109.5 . . ?
H12A C12 H12B 109.5 . . ?
H12A C12 H12C 109.5 . . ?
H12B C12 H12C 109.5 . . ?
C10 C11 H11A 109.5 . . ?
C10 C11 H11B 109.5 . . ?
C10 C11 H11C 109.5 . . ?
H11A C11 H11B 109.5 . . ?
H11A C11 H11C 109.5 . . ?
H11B C11 H11C 109.5 . . ?

loop_
_geom_bond_atom_site_label_1
_geom_bond_atom_site_label_2
_geom_bond_distance
_geom_bond_site_symmetry_2
_geom_bond_publ_flag
Ru2 Cl4 2.4161(5) . ?
Ru2 Cl3 2.4066(5) . ?
Ru2 C13 1.9813(19) . ?
Ru2 C17 2.1761(18) . ?
Ru2 C18 2.2122(19) . ?
Ru2 C20 2.2362(18) . ?
Ru2 C19 2.2153(19) . ?
Ru2 C15 2.221(2) . ?
Ru2 C16 2.200(2) . ?
Ru1 Cl1 2.4112(5) . ?
Ru1 Cl2 2.4238(5) . ?
Ru1 C1 1.983(2) . ?
Ru1 C7 2.2413(19) . ?
Ru1 C6 2.267(2) . ?
Ru1 C3 2.203(2) . ?
Ru1 C8 2.171(2) . ?
Ru1 C5 2.193(2) . ?
Ru1 C4 2.171(2) . ?
N2 C13 1.147(3) . ?
N2 C14 1.432(2) . ?
N1 C1 1.146(3) . ?
N1 C2 1.437(3) . ?
C17 H17 0.95 . ?
C17 C18 1.424(3) . ?
C17 C16 1.423(3) . ?
C18 C19 1.428(3) . ?
C18 C22 1.521(3) . ?
C7 H7 0.95 . ?
C7 C6 1.403(3) . ?
C7 C8 1.430(3) . ?
C20 H20 0.95 . ?
C20 C19 1.406(3) . ?
C20 C15 1.425(3) . ?
C6 C5 1.431(3) . ?
C6 C10 1.510(3) . ?
C19 H19 0.95 . ?
C3 C8 1.415(3) . ?
C3 C4 1.422(3) . ?
C3 C9 1.500(3) . ?
C15 C16 1.409(3) . ?
C15 C21 1.502(3) . ?
C14 H14A 0.98 . ?
C14 H14B 0.98 . ?
C14 H14C 0.98 . ?
C8 H8 0.95 . ?
C22 H22 1 . ?
C22 C23 1.533(3) . ?
C22 C24 1.530(3) . ?
C5 H5 0.95 . ?
C5 C4 1.409(3) . ?
C23 H23A 0.98 . ?
C23 H23B 0.98 . ?
C23 H23C 0.98 . ?
C16 H16 0.95 . ?
C4 H4 0.95 . ?
C2 H2A 0.98 . ?
C2 H2B 0.98 . ?
C2 H2C 0.98 . ?
C24 H24A 0.98 . ?
C24 H24B 0.98 . ?
C24 H24C 0.98 . ?
C10 H10 1 . ?
C10 C12 1.542(3) . ?
C10 C11 1.526(4) . ?
C21 H21A 0.98 . ?
C21 H21B 0.98 . ?
C21 H21C 0.98 . ?
C9 H9A 0.98 . ?
C9 H9B 0.98 . ?
C9 H9C 0.98 . ?
C12 H12A 0.98 . ?
C12 H12B 0.98 . ?
C12 H12C 0.98 . ?
C11 H11A 0.98 . ?
C11 H11B 0.98 . ?
C11 H11C 0.98 . ?

loop_
_geom_torsion_atom_site_label_1
_geom_torsion_atom_site_label_2
_geom_torsion_atom_site_label_3
_geom_torsion_atom_site_label_4
_geom_torsion
_geom_torsion_site_symmetry_1
_geom_torsion_site_symmetry_2
_geom_torsion_site_symmetry_3
_geom_torsion_site_symmetry_4
_geom_torsion_publ_flag
Ru2 C17 C18 C19 -55.41(15) . . . . ?
Ru2 C17 C18 C22 124.89(17) . . . . ?
Ru2 C17 C16 C15 54.08(18) . . . . ?
Ru2 C18 C19 C20 -53.74(17) . . . . ?
Ru2 C18 C22 C23 34.9(3) . . . . ?
Ru2 C18 C22 C24 -90.9(2) . . . . ?
Ru2 C20 C19 C18 53.14(17) . . . . ?
Ru2 C20 C15 C16 -54.74(17) . . . . ?
Ru2 C20 C15 C21 125.4(2) . . . . ?
Ru2 C15 C16 C17 -53.11(17) . . . . ?
Ru1 C7 C6 C5 51.17(17) . . . . ?
Ru1 C7 C6 C10 -127.3(2) . . . . ?
Ru1 C7 C8 C3 -56.28(17) . . . . ?
Ru1 C6 C5 C4 54.68(17) . . . . ?
Ru1 C6 C10 C12 156.72(18) . . . . ?
Ru1 C6 C10 C11 -79.1(3) . . . . ?
Ru1 C3 C8 C7 56.92(18) . . . . ?
Ru1 C3 C4 C5 -54.77(17) . . . . ?
Ru1 C5 C4 C3 54.88(17) . . . . ?
C17 C18 C19 Ru2 54.60(15) . . . . ?
C17 C18 C19 C20 0.9(3) . . . . ?
C17 C18 C22 C23 -52.7(2) . . . . ?
C17 C18 C22 C24 -178.42(18) . . . . ?
C18 C17 C16 Ru2 -54.78(16) . . . . ?
C18 C17 C16 C15 -0.7(3) . . . . ?
C7 C6 C5 Ru1 -52.27(17) . . . . ?
C7 C6 C5 C4 2.4(3) . . . . ?
C7 C6 C10 C12 -109.9(2) . . . . ?
C7 C6 C10 C11 14.3(3) . . . . ?
C20 C15 C16 Ru2 55.39(17) . . . . ?
C20 C15 C16 C17 2.3(3) . . . . ?
C6 C7 C8 Ru1 53.45(18) . . . . ?
C6 C7 C8 C3 -2.8(3) . . . . ?
C6 C5 C4 Ru1 -56.46(17) . . . . ?
C6 C5 C4 C3 -1.6(3) . . . . ?
C19 C18 C22 C23 127.6(2) . . . . ?
C19 C18 C22 C24 1.9(3) . . . . ?
C19 C20 C15 Ru2 52.44(17) . . . . ?
C19 C20 C15 C16 -2.3(3) . . . . ?
C19 C20 C15 C21 177.84(19) . . . . ?
C15 C20 C19 Ru2 -52.43(17) . . . . ?
C15 C20 C19 C18 0.7(3) . . . . ?
C8 C7 C6 Ru1 -51.42(17) . . . . ?
C8 C7 C6 C5 -0.3(3) . . . . ?
C8 C7 C6 C10 -178.73(19) . . . . ?
C8 C3 C4 Ru1 53.37(16) . . . . ?
C8 C3 C4 C5 -1.4(3) . . . . ?
C22 C18 C19 Ru2 -125.71(18) . . . . ?
C22 C18 C19 C20 -179.45(18) . . . . ?
C5 C6 C10 C12 71.6(3) . . . . ?
C5 C6 C10 C11 -164.2(2) . . . . ?
C16 C17 C18 Ru2 54.54(17) . . . . ?
C16 C17 C18 C19 -0.9(3) . . . . ?
C16 C17 C18 C22 179.43(18) . . . . ?
C4 C3 C8 Ru1 -53.33(16) . . . . ?
C4 C3 C8 C7 3.6(3) . . . . ?
C10 C6 C5 Ru1 126.29(18) . . . . ?
C10 C6 C5 C4 -179.03(19) . . . . ?
C21 C15 C16 Ru2 -124.7(2) . . . . ?
C21 C15 C16 C17 -177.85(19) . . . . ?
C9 C3 C8 Ru1 121.71(19) . . . . ?
C9 C3 C8 C7 178.63(19) . . . . ?
C9 C3 C4 Ru1 -121.72(18) . . . . ?
C9 C3 C4 C5 -176.49(19) . . . . ?

loop_
_exptl_oxdiff_crystal_face_indexfrac_h
_exptl_oxdiff_crystal_face_indexfrac_k
_exptl_oxdiff_crystal_face_indexfrac_l
_exptl_oxdiff_crystal_face_x
_exptl_oxdiff_crystal_face_y
_exptl_oxdiff_crystal_face_z
-1.0005 -0.9996 1.0004 0.035 0.1899 0.0205
1.0005 0.9996 -1.0004 -0.035 -0.1899 -0.0205
-0.9993 1 -0.0003 0.0073 -0.0933 0.1311
0.9993 -1 0.0003 -0.0073 0.0933 -0.1311
-0.0007 -0.9997 1.0004 -0.0256 0.1813 -0.0309
-1 0.0003 1.0001 -0.0182 0.088 0.1002
1 -0.0003 -1.0001 0.0182 -0.088 -0.1002
-0.9991 0.9997 -1.0004 0.0861 -0.1727 0.0822
0.9991 -0.9997 1.0004 -0.0861 0.1727 -0.0822
-0.0003 0.0003 1.0001 -0.0788 0.0794 0.0489
0.0003 -0.0003 -1.0001 0.0788 -0.0794 -0.0489
-0.9995 -0.0003 -1.0001 0.1393 -0.0708 0.0025
-0.9996 1.0003 0.9997 -0.0714 -0.014 0.1799
0.9996 -1.0003 -0.9997 0.0714 0.014 -0.1799
0.9998 0 0 -0.0606 -0.0086 -0.0513
-0.9998 0 0 0.0606 0.0086 0.0513
0.0002 1.0003 0.9997 -0.132 -0.0225 0.1286
-1 -1.0003 -0.9997 0.1925 0.0311 -0.0773
1 1.0003 0.9997 -0.1925 -0.0311 0.0773
1.0002 1 -0.0003 -0.1138 -0.1105 0.0284
-1.0002 -1 0.0003 0.1138 0.1105 -0.0284
-0.0004 -1 0.0003 0.0532 0.1019 -0.0797
0.0004 1 -0.0003 -0.0532 -0.1019 0.0797
